data_7000192
loop_
_publ_author_name
'Jie, Suyun'
'Pattacini, Roberto'
'Rogez, Guillaume'
'Loose, Claudia'
'Kortus, Jens'
'Braunstein, Pierre'

_publ_section_title
;
 Synthesis, structure, magnetic and catalytic properties of new
 dinuclear chromium(iii) complexes with oxazoline alcoholate ligands
;
_journal_issue 1
_journal_name_full 'Dalton Transactions'
_journal_page_first 97
_journal_page_last 105
_journal_paper_doi 10.1039/b809814j
_journal_year 2009
_chemical_formula_moiety 'C16 H32 Cl4 Cr2 N2 O6, (C4 H8 O)'
_chemical_formula_sum 'C20 H40 Cl4 Cr2 N2 O7'
_chemical_formula_weight 666.34
_space_group_IT_number 2
_symmetry_cell_setting triclinic
_symmetry_Int_Tables_number 2
_symmetry_space_group_name_Hall '-P 1'
_symmetry_space_group_name_H-M 'P -1'
_atom_sites_solution_hydrogens geom
_atom_sites_solution_primary direct
_atom_sites_solution_secondary difmap
_audit_creation_method SHELXL-97
_cell_angle_alpha 98.425(2)
_cell_angle_beta 102.112(3)
_cell_angle_gamma 109.096(2)
_cell_formula_units_Z 2
_cell_length_a 10.3470(4)
_cell_length_b 10.8770(4)
_cell_length_c 14.7240(7)
_cell_measurement_reflns_used 7164
_cell_measurement_temperature 173(2)
_cell_measurement_theta_max 30.034
_cell_measurement_theta_min 0.998
_cell_volume 1488.96(11)
_computing_cell_refinement 'HKL Scalepack (Otwinowski & Minor 1997)'
_computing_data_collection 'Collect (Bruker AXS BV, 1997-2004)'
_computing_data_reduction 'HKL Denzo and Scalepack (Otwinowski & Minor 1997)'
_computing_molecular_graphics 'ORTEP-3 version2.0'
_computing_publication_material PLATON
_computing_structure_refinement 'SHELXL-97 (Sheldrick, 1997)'
_computing_structure_solution 'SHELXS-97 (Sheldrick, 1997)'
_diffrn_ambient_temperature 173(2)
_diffrn_detector_area_resol_mean 9
_diffrn_measured_fraction_theta_full 0.992
_diffrn_measured_fraction_theta_max 0.992
_diffrn_measurement_device_type KappaCCD
_diffrn_measurement_method CCD
_diffrn_radiation_monochromator graphite
_diffrn_radiation_probe x-ray
_diffrn_radiation_type MoK\a
_diffrn_radiation_wavelength 0.71073
_diffrn_reflns_av_R_equivalents 0.0492
_diffrn_reflns_av_sigmaI/netI 0.0693
_diffrn_reflns_limit_h_max 11
_diffrn_reflns_limit_h_min -13
_diffrn_reflns_limit_k_max 14
_diffrn_reflns_limit_k_min -14
_diffrn_reflns_limit_l_max 19
_diffrn_reflns_limit_l_min -16
_diffrn_reflns_number 12878
_diffrn_reflns_theta_full 27.42
_diffrn_reflns_theta_max 27.42
_diffrn_reflns_theta_min 1.45
_diffrn_source 'fine-focus sealed tube'
_exptl_absorpt_coefficient_mu 1.127
_exptl_absorpt_correction_type none
_exptl_crystal_colour violet
_exptl_crystal_density_diffrn 1.486
_exptl_crystal_density_method 'not measured'
_exptl_crystal_description prism
_exptl_crystal_F_000 692
_exptl_crystal_size_max 0.1
_exptl_crystal_size_mid 0.05
_exptl_crystal_size_min 0.05
_refine_diff_density_max 0.385
_refine_diff_density_min -0.644
_refine_diff_density_rms 0.080
_refine_ls_extinction_method none
_refine_ls_goodness_of_fit_ref 1.023
_refine_ls_hydrogen_treatment mixed
_refine_ls_matrix_type full
_refine_ls_number_parameters 340
_refine_ls_number_reflns 6718
_refine_ls_number_restraints 4
_refine_ls_restrained_S_all 1.023
_refine_ls_R_factor_all 0.0868
_refine_ls_R_factor_gt 0.0478
_refine_ls_shift/su_max 0.001
_refine_ls_shift/su_mean 0.000
_refine_ls_structure_factor_coef Fsqd
_refine_ls_weighting_details 'calc w=1/[\s^2^(Fo^2^)+(0.0559P)^2^+0.2512P] where P=(Fo^2^+2Fc^2^)/3'
_refine_ls_weighting_scheme calc
_refine_ls_wR_factor_gt 0.1074
_refine_ls_wR_factor_ref 0.1249
_reflns_number_gt 4481
_reflns_number_total 6718
_reflns_threshold_expression >2sigma(I)
_cod_data_source_file b809814j.txt
_cod_data_source_block Complex8
_cod_database_code 7000192

loop_
_symmetry_equiv_pos_as_xyz
'x, y, z'
'-x, -y, -z'

loop_
_atom_site_label
_atom_site_type_symbol
_atom_site_fract_x
_atom_site_fract_y
_atom_site_fract_z
_atom_site_U_iso_or_equiv
_atom_site_adp_type
_atom_site_occupancy
_atom_site_symmetry_multiplicity
_atom_site_calc_flag
_atom_site_refinement_flags
_atom_site_disorder_assembly
_atom_site_disorder_group
Cr1A Cr 0.44193(5) 0.52590(5) 0.40206(3) 0.02982(14) Uani 1 1 d . . .
N1A N 0.5798(3) 0.5965(2) 0.32389(17) 0.0337(6) Uani 1 1 d . . .
O1A O 0.61960(19) 0.53364(19) 0.48747(13) 0.0305(5) Uani 1 1 d . . .
O2A O 0.8045(2) 0.6504(2) 0.31892(17) 0.0503(6) Uani 1 1 d . . .
O3WA O 0.4946(3) 0.7185(2) 0.47301(18) 0.0395(5) Uani 1 1 d D . .
Cl1A Cl 0.24017(9) 0.53505(9) 0.30879(6) 0.0500(2) Uani 1 1 d . . .
Cl2A Cl 0.38951(9) 0.30524(8) 0.32032(6) 0.0449(2) Uani 1 1 d . . .
C1A C 0.7473(3) 0.5717(3) 0.4582(2) 0.0341(7) Uani 1 1 d . . .
C2A C 0.7061(3) 0.6079(3) 0.3641(2) 0.0349(7) Uani 1 1 d . . .
C3A C 0.7344(4) 0.6748(4) 0.2316(3) 0.0523(10) Uani 1 1 d . . .
H3A1 H 0.7433 0.6205 0.1766 0.063 Uiso 1 1 calc R . .
H3A2 H 0.7759 0.7683 0.2304 0.063 Uiso 1 1 calc R . .
C4A C 0.5762(4) 0.6366(3) 0.2306(2) 0.0406(8) Uani 1 1 d . . .
C6A C 0.8632(4) 0.6916(4) 0.5317(3) 0.0536(10) Uani 1 1 d . . .
H6A1 H 0.8294 0.7634 0.5414 0.080 Uiso 1 1 calc R . .
H6A2 H 0.9461 0.7202 0.5089 0.080 Uiso 1 1 calc R . .
H6A3 H 0.8871 0.6665 0.5910 0.080 Uiso 1 1 calc R . .
C7A C 0.4790(4) 0.5170(4) 0.1489(2) 0.0627(12) Uani 1 1 d . . .
H7A1 H 0.5086 0.4427 0.1535 0.094 Uiso 1 1 calc R . .
H7A2 H 0.4846 0.5401 0.0889 0.094 Uiso 1 1 calc R . .
H7A3 H 0.3828 0.4930 0.1527 0.094 Uiso 1 1 calc R . .
C8A C 0.5287(4) 0.7536(4) 0.2297(3) 0.0578(10) Uani 1 1 d . . .
H8A1 H 0.4333 0.7277 0.2353 0.087 Uiso 1 1 calc R . .
H8A2 H 0.5318 0.7809 0.1708 0.087 Uiso 1 1 calc R . .
H8A3 H 0.5909 0.8266 0.2823 0.087 Uiso 1 1 calc R . .
C5A C 0.7956(4) 0.4541(4) 0.4420(3) 0.0505(9) Uani 1 1 d . . .
H5A1 H 0.8196 0.4291 0.5013 0.076 Uiso 1 1 calc R . .
H5A2 H 0.8775 0.4794 0.4179 0.076 Uiso 1 1 calc R . .
H5A3 H 0.7201 0.3797 0.3966 0.076 Uiso 1 1 calc R . .
Cr1B Cr 0.93748(5) 0.03933(5) 0.08111(3) 0.02997(14) Uani 1 1 d . . .
N1B N 0.8187(3) 0.1559(2) 0.06313(17) 0.0336(6) Uani 1 1 d . . .
O1B O 0.9418(2) 0.05989(19) -0.04885(13) 0.0298(5) Uani 1 1 d . . .
O2B O 0.7280(3) 0.2581(3) -0.03925(17) 0.0529(6) Uani 1 1 d . . .
O3WB O 1.1150(2) 0.2120(2) 0.12691(16) 0.0378(5) Uani 1 1 d D . .
Cl1B Cl 0.95238(9) 0.03673(9) 0.23810(6) 0.0460(2) Uani 1 1 d . . .
Cl2B Cl 0.73140(8) -0.15546(8) 0.02525(6) 0.0435(2) Uani 1 1 d . . .
C1B C 0.8620(3) 0.1298(3) -0.0949(2) 0.0335(7) Uani 1 1 d . . .
C2B C 0.8026(3) 0.1817(3) -0.0188(2) 0.0359(7) Uani 1 1 d . . .
C3B C 0.6795(4) 0.2870(4) 0.0441(3) 0.0610(11) Uani 1 1 d . . .
H3B1 H 0.5767 0.2466 0.0287 0.073 Uiso 1 1 calc R . .
H3B2 H 0.7085 0.3828 0.0673 0.073 Uiso 1 1 calc R . .
C4B C 0.7490(3) 0.2272(4) 0.1196(2) 0.0439(8) Uani 1 1 d . . .
C5B C 0.9594(4) 0.2476(4) -0.1234(3) 0.0523(9) Uani 1 1 d . . .
H5B1 H 1.0353 0.3039 -0.0683 0.078 Uiso 1 1 calc R . .
H5B2 H 0.9059 0.2981 -0.1488 0.078 Uiso 1 1 calc R . .
H5B3 H 0.9985 0.2149 -0.1710 0.078 Uiso 1 1 calc R . .
C6B C 0.7400(4) 0.0346(4) -0.1783(2) 0.0471(9) Uani 1 1 d . . .
H6B1 H 0.7772 -0.0001 -0.2263 0.071 Uiso 1 1 calc R . .
H6B2 H 0.6828 0.0814 -0.2048 0.071 Uiso 1 1 calc R . .
H6B3 H 0.6828 -0.0380 -0.1566 0.071 Uiso 1 1 calc R . .
C7B C 0.8618(4) 0.3359(4) 0.2009(3) 0.0704(13) Uani 1 1 d . . .
H7B1 H 0.9041 0.2958 0.2466 0.106 Uiso 1 1 calc R . .
H7B2 H 0.8191 0.3903 0.2312 0.106 Uiso 1 1 calc R . .
H7B3 H 0.9337 0.3904 0.1764 0.106 Uiso 1 1 calc R . .
C8B C 0.6396(4) 0.1288(5) 0.1540(3) 0.0724(13) Uani 1 1 d . . .
H8B1 H 0.5709 0.0615 0.1002 0.109 Uiso 1 1 calc R . .
H8B2 H 0.5925 0.1752 0.1873 0.109 Uiso 1 1 calc R . .
H8B3 H 0.6860 0.0873 0.1963 0.109 Uiso 1 1 calc R . .
H1W H 1.163(4) 0.243(3) 0.1831(15) 0.060(12) Uiso 1 1 d D . .
H2W H 1.165(4) 0.213(4) 0.089(2) 0.070(14) Uiso 1 1 d D . .
H3W H 0.539(4) 0.734(4) 0.5296(16) 0.074(15) Uiso 1 1 d D . .
H4W H 0.420(3) 0.737(4) 0.465(3) 0.068(14) Uiso 1 1 d D . .
O4 O 0.3140(4) 0.8417(4) 0.4811(2) 0.0949(11) Uani 1 1 d . . .
C9 C 0.2151(8) 0.8481(7) 0.4052(4) 0.136(3) Uani 1 1 d . . .
H9A H 0.1394 0.7608 0.3794 0.163 Uiso 1 1 calc R . .
H9B H 0.2598 0.8717 0.3552 0.163 Uiso 1 1 calc R . .
C10 C 0.1573(6) 0.9427(5) 0.4327(3) 0.0817(14) Uani 1 1 d . . .
H10A H 0.0543 0.9025 0.4145 0.098 Uiso 1 1 calc R . .
H10B H 0.1855 1.0170 0.4026 0.098 Uiso 1 1 calc R . .
C11 C 0.2147(5) 0.9892(4) 0.5387(3) 0.0653(12) Uani 1 1 d . . .
H11A H 0.2635 1.0856 0.5573 0.078 Uiso 1 1 calc R . .
H11B H 0.1386 0.9642 0.5693 0.078 Uiso 1 1 calc R . .
C12 C 0.3145(7) 0.9217(5) 0.5651(3) 0.0996(19) Uani 1 1 d . . .
H12A H 0.4094 0.9874 0.5962 0.120 Uiso 1 1 calc R . .
H12B H 0.2851 0.8669 0.6089 0.120 Uiso 1 1 calc R . .

loop_
_atom_site_aniso_label
_atom_site_aniso_U_11
_atom_site_aniso_U_22
_atom_site_aniso_U_33
_atom_site_aniso_U_23
_atom_site_aniso_U_13
_atom_site_aniso_U_12
Cr1A 0.0258(3) 0.0341(3) 0.0264(3) 0.0057(2) 0.00321(19) 0.0100(2)
N1A 0.0346(14) 0.0346(14) 0.0305(14) 0.0085(11) 0.0066(11) 0.0120(11)
O1A 0.0226(10) 0.0377(11) 0.0291(11) 0.0083(9) 0.0043(8) 0.0101(9)
O2A 0.0356(12) 0.0708(16) 0.0500(15) 0.0268(12) 0.0217(11) 0.0152(12)
O3WA 0.0414(14) 0.0374(12) 0.0381(15) 0.0070(10) 0.0058(12) 0.0162(11)
Cl1A 0.0357(4) 0.0686(6) 0.0433(5) 0.0152(4) -0.0011(4) 0.0227(4)
Cl2A 0.0489(5) 0.0380(4) 0.0354(5) -0.0017(3) 0.0014(4) 0.0112(4)
C1A 0.0244(15) 0.0420(17) 0.0338(17) 0.0089(14) 0.0073(13) 0.0102(13)
C2A 0.0327(17) 0.0339(16) 0.0388(18) 0.0100(14) 0.0123(14) 0.0110(14)
C3A 0.051(2) 0.070(2) 0.047(2) 0.0296(18) 0.0219(18) 0.0248(19)
C4A 0.0469(19) 0.0464(19) 0.0323(18) 0.0143(14) 0.0138(15) 0.0179(16)
C6A 0.0329(18) 0.060(2) 0.048(2) 0.0095(17) -0.0014(16) 0.0008(17)
C7A 0.072(3) 0.066(2) 0.035(2) 0.0041(18) 0.0126(19) 0.011(2)
C8A 0.069(3) 0.061(2) 0.056(2) 0.0291(19) 0.017(2) 0.034(2)
C5A 0.049(2) 0.071(2) 0.054(2) 0.0279(19) 0.0236(18) 0.0392(19)
Cr1B 0.0241(2) 0.0404(3) 0.0240(3) 0.0060(2) 0.00604(19) 0.0112(2)
N1B 0.0279(13) 0.0446(15) 0.0290(14) 0.0042(11) 0.0085(11) 0.0155(12)
O1B 0.0271(10) 0.0406(11) 0.0262(11) 0.0086(9) 0.0092(8) 0.0167(9)
O2B 0.0579(15) 0.0770(17) 0.0417(14) 0.0157(12) 0.0146(12) 0.0464(14)
O3WB 0.0319(12) 0.0451(13) 0.0285(13) 0.0005(10) 0.0057(10) 0.0094(10)
Cl1B 0.0486(5) 0.0635(5) 0.0281(4) 0.0122(4) 0.0126(4) 0.0215(4)
Cl2B 0.0290(4) 0.0499(5) 0.0439(5) 0.0074(4) 0.0116(3) 0.0053(4)
C1B 0.0330(16) 0.0466(18) 0.0280(16) 0.0148(13) 0.0098(13) 0.0203(14)
C2B 0.0285(16) 0.0421(18) 0.0380(19) 0.0089(14) 0.0064(13) 0.0163(14)
C3B 0.063(2) 0.090(3) 0.048(2) 0.009(2) 0.0167(19) 0.053(2)
C4B 0.0371(18) 0.060(2) 0.0390(19) 0.0020(16) 0.0119(15) 0.0268(17)
C5B 0.053(2) 0.056(2) 0.060(2) 0.0279(18) 0.0238(19) 0.0250(18)
C6B 0.0422(19) 0.067(2) 0.0308(18) 0.0050(16) 0.0009(15) 0.0274(17)
C7B 0.068(3) 0.074(3) 0.058(3) -0.017(2) 0.001(2) 0.036(2)
C8B 0.056(2) 0.100(3) 0.081(3) 0.027(3) 0.042(2) 0.038(2)
O4 0.131(3) 0.120(3) 0.060(2) 0.0101(19) 0.0062(19) 0.098(2)
C9 0.227(8) 0.194(7) 0.050(3) 0.021(4) 0.010(4) 0.179(6)
C10 0.087(3) 0.081(3) 0.076(3) 0.012(3) 0.006(3) 0.043(3)
C11 0.064(3) 0.065(3) 0.067(3) 0.008(2) 0.020(2) 0.027(2)
C12 0.159(5) 0.091(4) 0.054(3) -0.001(2) -0.003(3) 0.080(4)

loop_
_atom_type_symbol
_atom_type_description
_atom_type_scat_dispersion_real
_atom_type_scat_dispersion_imag
_atom_type_scat_source
Cr Cr 0.3209 0.6236 'International Tables Vol C Tables 4.2.6.8 and 6.1.1.4'
N N 0.0061 0.0033 'International Tables Vol C Tables 4.2.6.8 and 6.1.1.4'
O O 0.0106 0.0060 'International Tables Vol C Tables 4.2.6.8 and 6.1.1.4'
Cl Cl 0.1484 0.1585 'International Tables Vol C Tables 4.2.6.8 and 6.1.1.4'
C C 0.0033 0.0016 'International Tables Vol C Tables 4.2.6.8 and 6.1.1.4'
H H 0.0000 0.0000 'International Tables Vol C Tables 4.2.6.8 and 6.1.1.4'

loop_
_geom_angle_atom_site_label_1
_geom_angle_atom_site_label_2
_geom_angle_atom_site_label_3
_geom_angle
_geom_angle_site_symmetry_1
_geom_angle_site_symmetry_3
_geom_angle_publ_flag
O1A Cr1A O1A 77.16(9) . 2_666 ?
O1A Cr1A O3WA 86.11(10) . . ?
O1A Cr1A O3WA 88.58(9) 2_666 . ?
O1A Cr1A N1A 80.28(9) . . ?
O1A Cr1A N1A 157.39(10) 2_666 . ?
O3WA Cr1A N1A 88.30(10) . . ?
O1A Cr1A Cl1A 175.25(7) . . ?
O1A Cr1A Cl1A 102.92(6) 2_666 . ?
O3WA Cr1A Cl1A 89.14(8) . . ?
N1A Cr1A Cl1A 99.42(8) . . ?
O1A Cr1A Cl2A 92.35(6) . . ?
O1A Cr1A Cl2A 92.34(6) 2_666 . ?
O3WA Cr1A Cl2A 177.99(8) . . ?
N1A Cr1A Cl2A 90.17(7) . . ?
Cl1A Cr1A Cl2A 92.39(4) . . ?
C2A N1A C4A 109.1(3) . . ?
C2A N1A Cr1A 112.2(2) . . ?
C4A N1A Cr1A 138.7(2) . . ?
C1A O1A Cr1A 119.56(17) . . ?
C1A O1A Cr1A 137.57(18) . 2_666 ?
Cr1A O1A Cr1A 102.84(9) . 2_666 ?
C2A O2A C3A 106.6(3) . . ?
Cr1A O3WA H3W 112(3) . . ?
Cr1A O3WA H4W 109(3) . . ?
H3W O3WA H4W 114(4) . . ?
O1A C1A C2A 104.5(2) . . ?
O1A C1A C5A 110.5(2) . . ?
C2A C1A C5A 109.0(3) . . ?
O1A C1A C6A 110.4(3) . . ?
C2A C1A C6A 110.9(3) . . ?
C5A C1A C6A 111.3(3) . . ?
N1A C2A O2A 117.7(3) . . ?
N1A C2A C1A 123.3(3) . . ?
O2A C2A C1A 119.0(3) . . ?
O2A C3A C4A 106.1(3) . . ?
O2A C3A H3A1 110.5 . . ?
C4A C3A H3A1 110.5 . . ?
O2A C3A H3A2 110.5 . . ?
C4A C3A H3A2 110.5 . . ?
H3A1 C3A H3A2 108.7 . . ?
N1A C4A C8A 110.6(3) . . ?
N1A C4A C7A 109.6(3) . . ?
C8A C4A C7A 111.4(3) . . ?
N1A C4A C3A 100.6(3) . . ?
C8A C4A C3A 112.3(3) . . ?
C7A C4A C3A 111.8(3) . . ?
C1A C6A H6A1 109.5 . . ?
C1A C6A H6A2 109.5 . . ?
H6A1 C6A H6A2 109.5 . . ?
C1A C6A H6A3 109.5 . . ?
H6A1 C6A H6A3 109.5 . . ?
H6A2 C6A H6A3 109.5 . . ?
C4A C7A H7A1 109.5 . . ?
C4A C7A H7A2 109.5 . . ?
H7A1 C7A H7A2 109.5 . . ?
C4A C7A H7A3 109.5 . . ?
H7A1 C7A H7A3 109.5 . . ?
H7A2 C7A H7A3 109.5 . . ?
C4A C8A H8A1 109.5 . . ?
C4A C8A H8A2 109.5 . . ?
H8A1 C8A H8A2 109.5 . . ?
C4A C8A H8A3 109.5 . . ?
H8A1 C8A H8A3 109.5 . . ?
H8A2 C8A H8A3 109.5 . . ?
C1A C5A H5A1 109.5 . . ?
C1A C5A H5A2 109.5 . . ?
H5A1 C5A H5A2 109.5 . . ?
C1A C5A H5A3 109.5 . . ?
H5A1 C5A H5A3 109.5 . . ?
H5A2 C5A H5A3 109.5 . . ?
O1B Cr1B O1B 77.16(9) . 2_755 ?
O1B Cr1B N1B 80.25(9) . . ?
O1B Cr1B N1B 157.35(9) 2_755 . ?
O1B Cr1B O3WB 85.94(9) . . ?
O1B Cr1B O3WB 88.99(9) 2_755 . ?
N1B Cr1B O3WB 87.78(10) . . ?
O1B Cr1B Cl1B 173.91(6) . . ?
O1B Cr1B Cl1B 103.19(6) 2_755 . ?
N1B Cr1B Cl1B 99.09(8) . . ?
O3WB Cr1B Cl1B 87.98(7) . . ?
O1B Cr1B Cl2B 92.77(6) . . ?
O1B Cr1B Cl2B 91.82(6) 2_755 . ?
N1B Cr1B Cl2B 90.90(7) . . ?
O3WB Cr1B Cl2B 178.30(8) . . ?
Cl1B Cr1B Cl2B 93.29(3) . . ?
C2B N1B C4B 108.7(3) . . ?
C2B N1B Cr1B 112.1(2) . . ?
C4B N1B Cr1B 139.1(2) . . ?
C1B O1B Cr1B 119.61(17) . . ?
C1B O1B Cr1B 137.49(17) . 2_755 ?
Cr1B O1B Cr1B 102.84(9) . 2_755 ?
C2B O2B C3B 105.8(3) . . ?
Cr1B O3WB H1W 124(3) . . ?
Cr1B O3WB H2W 109(3) . . ?
H1W O3WB H2W 113(4) . . ?
O1B C1B C2B 103.9(2) . . ?
O1B C1B C6B 110.6(3) . . ?
C2B C1B C6B 109.1(3) . . ?
O1B C1B C5B 110.6(3) . . ?
C2B C1B C5B 109.3(3) . . ?
C6B C1B C5B 112.9(3) . . ?
N1B C2B O2B 118.1(3) . . ?
N1B C2B C1B 123.9(3) . . ?
O2B C2B C1B 118.1(3) . . ?
O2B C3B C4B 106.0(3) . . ?
O2B C3B H3B1 110.5 . . ?
C4B C3B H3B1 110.5 . . ?
O2B C3B H3B2 110.5 . . ?
C4B C3B H3B2 110.5 . . ?
H3B1 C3B H3B2 108.7 . . ?
N1B C4B C7B 109.4(3) . . ?
N1B C4B C8B 110.4(3) . . ?
C7B C4B C8B 112.4(3) . . ?
N1B C4B C3B 101.0(3) . . ?
C7B C4B C3B 111.2(3) . . ?
C8B C4B C3B 111.9(3) . . ?
C1B C5B H5B1 109.5 . . ?
C1B C5B H5B2 109.5 . . ?
H5B1 C5B H5B2 109.5 . . ?
C1B C5B H5B3 109.5 . . ?
H5B1 C5B H5B3 109.5 . . ?
H5B2 C5B H5B3 109.5 . . ?
C1B C6B H6B1 109.5 . . ?
C1B C6B H6B2 109.5 . . ?
H6B1 C6B H6B2 109.5 . . ?
C1B C6B H6B3 109.5 . . ?
H6B1 C6B H6B3 109.5 . . ?
H6B2 C6B H6B3 109.5 . . ?
C4B C7B H7B1 109.5 . . ?
C4B C7B H7B2 109.5 . . ?
H7B1 C7B H7B2 109.5 . . ?
C4B C7B H7B3 109.5 . . ?
H7B1 C7B H7B3 109.5 . . ?
H7B2 C7B H7B3 109.5 . . ?
C4B C8B H8B1 109.5 . . ?
C4B C8B H8B2 109.5 . . ?
H8B1 C8B H8B2 109.5 . . ?
C4B C8B H8B3 109.5 . . ?
H8B1 C8B H8B3 109.5 . . ?
H8B2 C8B H8B3 109.5 . . ?
C9 O4 C12 109.3(4) . . ?
O4 C9 C10 111.3(4) . . ?
O4 C9 H9A 109.4 . . ?
C10 C9 H9A 109.4 . . ?
O4 C9 H9B 109.4 . . ?
C10 C9 H9B 109.4 . . ?
H9A C9 H9B 108.0 . . ?
C9 C10 C11 106.0(4) . . ?
C9 C10 H10A 110.5 . . ?
C11 C10 H10A 110.5 . . ?
C9 C10 H10B 110.5 . . ?
C11 C10 H10B 110.5 . . ?
H10A C10 H10B 108.7 . . ?
C12 C11 C10 105.1(4) . . ?
C12 C11 H11A 110.7 . . ?
C10 C11 H11A 110.7 . . ?
C12 C11 H11B 110.7 . . ?
C10 C11 H11B 110.7 . . ?
H11A C11 H11B 108.8 . . ?
O4 C12 C11 107.8(4) . . ?
O4 C12 H12A 110.1 . . ?
C11 C12 H12A 110.1 . . ?
O4 C12 H12B 110.1 . . ?
C11 C12 H12B 110.1 . . ?
H12A C12 H12B 108.5 . . ?

loop_
_geom_bond_atom_site_label_1
_geom_bond_atom_site_label_2
_geom_bond_distance
_geom_bond_site_symmetry_2
_geom_bond_publ_flag
Cr1A O1A 1.966(2) . ?
Cr1A O1A 1.9859(19) 2_666 ?
Cr1A O3WA 2.037(2) . ?
Cr1A N1A 2.044(2) . ?
Cr1A Cl1A 2.2862(10) . ?
Cr1A Cl2A 2.3519(9) . ?
N1A C2A 1.273(4) . ?
N1A C4A 1.498(4) . ?
O1A C1A 1.427(3) . ?
O1A Cr1A 1.9859(19) 2_666 ?
O2A C2A 1.326(4) . ?
O2A C3A 1.444(4) . ?
O3WA H3W 0.826(19) . ?
O3WA H4W 0.846(19) . ?
C1A C2A 1.510(4) . ?
C1A C5A 1.524(5) . ?
C1A C6A 1.525(4) . ?
C3A C4A 1.547(5) . ?
C3A H3A1 0.9700 . ?
C3A H3A2 0.9700 . ?
C4A C8A 1.507(5) . ?
C4A C7A 1.526(5) . ?
C6A H6A1 0.9600 . ?
C6A H6A2 0.9600 . ?
C6A H6A3 0.9600 . ?
C7A H7A1 0.9600 . ?
C7A H7A2 0.9600 . ?
C7A H7A3 0.9600 . ?
C8A H8A1 0.9600 . ?
C8A H8A2 0.9600 . ?
C8A H8A3 0.9600 . ?
C5A H5A1 0.9600 . ?
C5A H5A2 0.9600 . ?
C5A H5A3 0.9600 . ?
Cr1B O1B 1.9669(19) . ?
Cr1B O1B 1.983(2) 2_755 ?
Cr1B N1B 2.042(3) . ?
Cr1B O3WB 2.051(2) . ?
Cr1B Cl1B 2.2890(9) . ?
Cr1B Cl2B 2.3473(8) . ?
N1B C2B 1.267(4) . ?
N1B C4B 1.496(4) . ?
O1B C1B 1.430(4) . ?
O1B Cr1B 1.983(2) 2_755 ?
O2B C2B 1.332(4) . ?
O2B C3B 1.451(4) . ?
O3WB H1W 0.825(18) . ?
O3WB H2W 0.840(19) . ?
C1B C2B 1.511(4) . ?
C1B C6B 1.515(4) . ?
C1B C5B 1.524(4) . ?
C3B C4B 1.536(5) . ?
C3B H3B1 0.9700 . ?
C3B H3B2 0.9700 . ?
C4B C7B 1.513(5) . ?
C4B C8B 1.514(5) . ?
C5B H5B1 0.9600 . ?
C5B H5B2 0.9600 . ?
C5B H5B3 0.9600 . ?
C6B H6B1 0.9600 . ?
C6B H6B2 0.9600 . ?
C6B H6B3 0.9600 . ?
C7B H7B1 0.9600 . ?
C7B H7B2 0.9600 . ?
C7B H7B3 0.9600 . ?
C8B H8B1 0.9600 . ?
C8B H8B2 0.9600 . ?
C8B H8B3 0.9600 . ?
O4 C9 1.376(6) . ?
O4 C12 1.402(5) . ?
C9 C10 1.401(7) . ?
C9 H9A 0.9700 . ?
C9 H9B 0.9700 . ?
C10 C11 1.492(6) . ?
C10 H10A 0.9700 . ?
C10 H10B 0.9700 . ?
C11 C12 1.472(6) . ?
C11 H11A 0.9700 . ?
C11 H11B 0.9700 . ?
C12 H12A 0.9700 . ?
C12 H12B 0.9700 . ?
